data_7002031
loop_
_publ_author_name
'Dei\&sler, Christine'
'Rominger, Frank'
'Kunz, Doris'

_publ_section_title
;
 Controlling the coordination modes of a new and highly flexible ligand
 bearing two N-heterocyclic carbene moieties at a bipyridine backbone
;
_journal_issue 35
_journal_name_full 'Dalton Transactions'
_journal_page_first 7152
_journal_paper_doi 10.1039/b907041a
_journal_year 2009
_chemical_formula_sum 'C24 H28 B2 F8 N8'
_chemical_formula_weight 602.16
_chemical_name_common '3 in manuscript'
_chemical_name_systematic
;
?
;
_space_group_IT_number 14
_symmetry_cell_setting monoclinic
_symmetry_space_group_name_Hall '-P 2ybc'
_symmetry_space_group_name_H-M 'P 1 21/c 1'
_atom_sites_solution_hydrogens geom
_atom_sites_solution_primary direct
_atom_sites_solution_secondary difmap
_audit_creation_method SHELXL-97
_cell_angle_alpha 90.00
_cell_angle_beta 90.122(5)
_cell_angle_gamma 90.00
_cell_formula_units_Z 2
_cell_length_a 6.6257(14)
_cell_length_b 18.518(4)
_cell_length_c 11.731(3)
_cell_measurement_reflns_used 3143
_cell_measurement_temperature 200(2)
_cell_measurement_theta_max 24.97
_cell_measurement_theta_min 3.07
_cell_volume 1439.3(6)
_computing_cell_refinement 'Bruker SMART'
_computing_data_collection 'Bruker SMART'
_computing_data_reduction 'Bruker SAINT'
_computing_molecular_graphics 'Bruker SHELXTL'
_computing_publication_material 'Bruker SHELXTL'
_computing_structure_refinement 'SHELXL-97 (Sheldrick, 1997)'
_computing_structure_solution 'SHELXS-97 (Sheldrick, 1990)'
_diffrn_ambient_temperature 200(2)
_diffrn_measured_fraction_theta_full 0.990
_diffrn_measured_fraction_theta_max 0.990
_diffrn_measurement_device_type 'Bruker APEX'
_diffrn_measurement_method 'phi and omega scans'
_diffrn_radiation_monochromator graphite
_diffrn_radiation_source 'fine-focus sealed tube'
_diffrn_radiation_type MoK\a
_diffrn_radiation_wavelength 0.71073
_diffrn_reflns_av_R_equivalents 0.0299
_diffrn_reflns_av_sigmaI/netI 0.0237
_diffrn_reflns_limit_h_max 7
_diffrn_reflns_limit_h_min -7
_diffrn_reflns_limit_k_max 21
_diffrn_reflns_limit_k_min -21
_diffrn_reflns_limit_l_max 13
_diffrn_reflns_limit_l_min -13
_diffrn_reflns_number 10543
_diffrn_reflns_theta_full 24.16
_diffrn_reflns_theta_max 24.16
_diffrn_reflns_theta_min 1.10
_exptl_absorpt_coefficient_mu 0.122
_exptl_absorpt_correction_T_max 0.9879
_exptl_absorpt_correction_T_min 0.9417
_exptl_absorpt_correction_type multi-scan
_exptl_absorpt_process_details
;
Sheldrick, G. M. (2008). <i>SADABS</i>. University of G\"ottingen, Germany.
;
_exptl_crystal_colour colorless
_exptl_crystal_density_diffrn 1.389
_exptl_crystal_density_method 'not measured'
_exptl_crystal_description polyhedron
_exptl_crystal_F_000 620
_exptl_crystal_size_max 0.50
_exptl_crystal_size_mid 0.10
_exptl_crystal_size_min 0.10
_refine_diff_density_max 0.363
_refine_diff_density_min -0.310
_refine_diff_density_rms 0.056
_refine_ls_extinction_method none
_refine_ls_goodness_of_fit_ref 1.054
_refine_ls_hydrogen_treatment mixed
_refine_ls_matrix_type full
_refine_ls_number_parameters 213
_refine_ls_number_reflns 2306
_refine_ls_number_restraints 94
_refine_ls_restrained_S_all 1.084
_refine_ls_R_factor_all 0.0776
_refine_ls_R_factor_gt 0.0669
_refine_ls_shift/su_max 0.000
_refine_ls_shift/su_mean 0.000
_refine_ls_structure_factor_coef Fsqd
_refine_ls_weighting_details 'calc w=1/[\s^2^(Fo^2^)+(0.1210P)^2^+0.4858P] where P=(Fo^2^+2Fc^2^)/3'
_refine_ls_weighting_scheme calc
_refine_ls_wR_factor_gt 0.1781
_refine_ls_wR_factor_ref 0.1872
_reflns_number_gt 1941
_reflns_number_total 2306
_reflns_threshold_expression >2sigma(I)
_cod_data_source_file b907041a.txt
_cod_data_source_block cd14
_cod_depositor_comments
;
The following automatic conversions were performed:
'_symmetry_cell_setting' value 'Monoclinic' changed to 'monoclinic'
according to '/home/saulius/struct/CIF-dictionaries/cif_core.dic'
dictionary named 'cif_core.dic' version 2.4.1 from 2010-06-29.

Automatic conversion script
Id: cif_fix_enum 1527 2010-12-29 10:47:43Z saulius 
;
_cod_original_cell_volume 1439.3(5)
_cod_original_sg_symbol_H-M P2(1)/c
_cod_database_code 7002031

loop_
_symmetry_equiv_pos_as_xyz
'x, y, z'
'-x, y+1/2, -z+1/2'
'-x, -y, -z'
'x, -y-1/2, z-1/2'

loop_
_atom_site_label
_atom_site_type_symbol
_atom_site_fract_x
_atom_site_fract_y
_atom_site_fract_z
_atom_site_U_iso_or_equiv
_atom_site_adp_type
_atom_site_occupancy
_atom_site_symmetry_multiplicity
_atom_site_calc_flag
_atom_site_refinement_flags
_atom_site_disorder_assembly
_atom_site_disorder_group
C1 C 0.1188(6) 0.4894(2) 0.7009(3) 0.0578(11) Uani 1 1 d . . .
H1 H 0.0096 0.4880 0.7533 0.069 Uiso 1 1 calc R . .
C2 C 0.2750(7) 0.4410(2) 0.7073(3) 0.0604(11) Uani 1 1 d . . .
H2 H 0.2763 0.4051 0.7652 0.072 Uiso 1 1 calc R . .
C3 C 0.4307(6) 0.44456(19) 0.6290(3) 0.0497(9) Uani 1 1 d . . .
H3 H 0.5412 0.4120 0.6330 0.060 Uiso 1 1 calc R . .
C4 C 0.4214(5) 0.49681(17) 0.5445(3) 0.0376(8) Uani 1 1 d . . .
N5 N 0.2677(4) 0.54455(13) 0.5386(2) 0.0373(7) Uani 1 1 d . . .
C15 C 0.1272(5) 0.53977(18) 0.6161(3) 0.0423(8) Uani 1 1 d . . .
C21 C -0.0312(6) 0.6438(2) 0.5230(4) 0.0513(9) Uani 1 1 d . . .
H21 H 0.076(8) 0.653(2) 0.474(4) 0.071(13) Uiso 1 1 d . . .
N22 N -0.0295(4) 0.59294(15) 0.6040(3) 0.0440(7) Uani 1 1 d . . .
C23 C -0.2000(6) 0.6023(2) 0.6705(4) 0.0585(11) Uani 1 1 d . . .
H23 H -0.2392 0.5740 0.7343 0.070 Uiso 1 1 calc R . .
C24 C -0.2993(7) 0.6594(2) 0.6272(4) 0.0673(12) Uani 1 1 d . . .
H24 H -0.4206 0.6797 0.6561 0.081 Uiso 1 1 calc R . .
N25 N -0.1956(5) 0.68306(18) 0.5351(3) 0.0643(10) Uani 1 1 d . . .
C26 C -0.2518(8) 0.7455(3) 0.4586(6) 0.0924(17) Uani 1 1 d . . .
H26A H -0.1683 0.7437 0.3887 0.111 Uiso 1 1 calc R . .
H26B H -0.3950 0.7407 0.4354 0.111 Uiso 1 1 calc R . .
C27 C -0.2237(14) 0.8129(3) 0.5126(7) 0.127(3) Uani 1 1 d . . .
H27A H -0.2611 0.8518 0.4600 0.190 Uiso 1 1 calc R . .
H27B H -0.0818 0.8182 0.5347 0.190 Uiso 1 1 calc R . .
H27C H -0.3088 0.8155 0.5807 0.190 Uiso 1 1 calc R . .
C30 C 0.2649(8) 0.5431(3) 0.0286(5) 0.0742(13) Uani 1 1 d . . .
N30 N 0.2583(9) 0.4979(3) 0.0914(5) 0.1045(17) Uani 1 1 d . . .
C31 C 0.2757(11) 0.6007(3) -0.0504(5) 0.0995(18) Uani 1 1 d . . .
H31A H 0.3240 0.6443 -0.0116 0.149 Uiso 1 1 calc R . .
H31B H 0.1414 0.6098 -0.0825 0.149 Uiso 1 1 calc R . .
H31C H 0.3692 0.5880 -0.1119 0.149 Uiso 1 1 calc R . .
B1 B 0.2468(9) 0.7241(3) 0.2492(5) 0.0509(15) Uani 0.785(7) 1 d PD A 1
F1 F 0.0820(11) 0.6833(5) 0.2299(6) 0.179(4) Uani 0.785(7) 1 d PD A 1
F2 F 0.2293(10) 0.7930(2) 0.2193(5) 0.134(2) Uani 0.785(7) 1 d PD A 1
F3 F 0.4177(7) 0.6956(2) 0.2011(4) 0.1160(19) Uani 0.785(7) 1 d PD A 1
F4 F 0.2750(7) 0.7221(3) 0.3663(3) 0.0990(15) Uani 0.785(7) 1 d PD A 1
B1B B 0.228(3) 0.7314(12) 0.2384(17) 0.083(3) Uiso 0.215(7) 1 d PD A 2
F1B F 0.264(3) 0.7373(10) 0.1260(14) 0.125(5) Uiso 0.215(7) 1 d PD A 2
F2B F 0.087(3) 0.7811(10) 0.2628(18) 0.125(5) Uiso 0.215(7) 1 d PD A 2
F4B F 0.151(4) 0.6664(11) 0.269(2) 0.125(5) Uiso 0.215(7) 1 d PD A 2
F3B F 0.399(3) 0.7366(11) 0.3015(17) 0.125(5) Uiso 0.215(7) 1 d PD A 2

loop_
_atom_site_aniso_label
_atom_site_aniso_U_11
_atom_site_aniso_U_22
_atom_site_aniso_U_33
_atom_site_aniso_U_23
_atom_site_aniso_U_13
_atom_site_aniso_U_12
C1 0.056(2) 0.063(2) 0.055(2) 0.003(2) 0.021(2) 0.0021(19)
C2 0.069(3) 0.052(2) 0.060(2) 0.0146(18) 0.024(2) 0.011(2)
C3 0.047(2) 0.0448(19) 0.057(2) 0.0106(17) 0.0066(19) 0.0067(16)
C4 0.0382(17) 0.0333(15) 0.0412(17) -0.0028(14) 0.0000(14) -0.0025(13)
N5 0.0331(14) 0.0349(13) 0.0438(15) -0.0049(11) 0.0021(13) -0.0008(12)
C15 0.0372(18) 0.0410(18) 0.049(2) -0.0102(15) 0.0029(17) -0.0031(14)
C21 0.042(2) 0.052(2) 0.060(2) -0.0038(19) -0.001(2) 0.0071(17)
N22 0.0343(15) 0.0423(15) 0.0554(17) -0.0101(14) 0.0059(14) 0.0021(12)
C23 0.049(2) 0.055(2) 0.072(2) -0.019(2) 0.014(2) -0.0004(19)
C24 0.048(2) 0.063(2) 0.091(3) -0.025(2) 0.011(2) 0.006(2)
N25 0.0531(19) 0.060(2) 0.080(2) -0.0088(19) -0.0044(19) 0.0142(16)
C26 0.081(3) 0.081(3) 0.116(4) -0.015(3) -0.017(4) 0.036(3)
C27 0.149(6) 0.084(4) 0.148(6) 0.028(4) -0.022(6) -0.006(4)
C30 0.074(3) 0.069(3) 0.080(3) -0.003(3) 0.025(3) -0.004(2)
N30 0.112(4) 0.089(3) 0.113(3) 0.012(3) 0.052(3) 0.008(3)
C31 0.108(4) 0.085(3) 0.106(4) 0.007(3) 0.004(4) -0.008(3)
B1 0.048(3) 0.051(3) 0.053(3) 0.010(2) -0.005(3) -0.007(3)
F1 0.146(6) 0.255(9) 0.136(6) -0.013(5) -0.006(4) -0.132(6)
F2 0.139(4) 0.090(3) 0.174(5) 0.061(3) 0.021(4) 0.037(3)
F3 0.120(4) 0.100(3) 0.128(4) -0.004(3) 0.054(3) 0.021(2)
F4 0.092(3) 0.136(3) 0.069(2) 0.017(2) -0.003(2) -0.001(3)

loop_
_atom_type_symbol
_atom_type_description
_atom_type_scat_dispersion_real
_atom_type_scat_dispersion_imag
_atom_type_scat_source
C C 0.0033 0.0016 'International Tables Vol C Tables 4.2.6.8 and 6.1.1.4'
H H 0.0000 0.0000 'International Tables Vol C Tables 4.2.6.8 and 6.1.1.4'
B B 0.0013 0.0007 'International Tables Vol C Tables 4.2.6.8 and 6.1.1.4'
N N 0.0061 0.0033 'International Tables Vol C Tables 4.2.6.8 and 6.1.1.4'
F F 0.0171 0.0103 'International Tables Vol C Tables 4.2.6.8 and 6.1.1.4'

loop_
_geom_angle_atom_site_label_1
_geom_angle_atom_site_label_2
_geom_angle_atom_site_label_3
_geom_angle
_geom_angle_site_symmetry_1
_geom_angle_site_symmetry_3
_geom_angle_publ_flag
C15 C1 C2 117.1(3) . . ?
C1 C2 C3 119.7(3) . . ?
C2 C3 C4 118.4(3) . . ?
N5 C4 C3 121.7(3) . . ?
N5 C4 C4 116.3(4) . 3_666 ?
C3 C4 C4 122.0(4) . 3_666 ?
C15 N5 C4 117.3(3) . . ?
N5 C15 C1 125.8(3) . . ?
N5 C15 N22 113.6(3) . . ?
C1 C15 N22 120.6(3) . . ?
N25 C21 N22 108.5(4) . . ?
C21 N22 C23 107.8(3) . . ?
C21 N22 C15 123.9(3) . . ?
C23 N22 C15 128.3(3) . . ?
C24 C23 N22 106.5(4) . . ?
C23 C24 N25 107.9(4) . . ?
C21 N25 C24 109.2(4) . . ?
C21 N25 C26 124.2(4) . . ?
C24 N25 C26 126.7(4) . . ?
C27 C26 N25 112.2(5) . . ?
N30 C30 C31 179.2(7) . . ?
F2 B1 F1 115.1(7) . . ?
F2 B1 F3 109.4(5) . . ?
F1 B1 F3 112.6(6) . . ?
F2 B1 F4 107.4(5) . . ?
F1 B1 F4 105.0(5) . . ?
F3 B1 F4 106.7(5) . . ?
F2B B1B F1B 106.1(16) . . ?
F2B B1B F4B 106.9(17) . . ?
F1B B1B F4B 113.4(18) . . ?
F2B B1B F3B 114.6(18) . . ?
F1B B1B F3B 112.3(17) . . ?
F4B B1B F3B 103.6(16) . . ?

loop_
_geom_bond_atom_site_label_1
_geom_bond_atom_site_label_2
_geom_bond_distance
_geom_bond_site_symmetry_2
_geom_bond_publ_flag
C1 C15 1.364(5) . ?
C1 C2 1.372(6) . ?
C2 C3 1.385(5) . ?
C3 C4 1.386(5) . ?
C4 N5 1.350(4) . ?
C4 C4 1.481(7) 3_666 ?
N5 C15 1.307(5) . ?
C15 N22 1.438(5) . ?
C21 N25 1.318(5) . ?
C21 N22 1.337(5) . ?
N22 C23 1.386(5) . ?
C23 C24 1.344(6) . ?
C24 N25 1.354(6) . ?
N25 C26 1.511(7) . ?
C26 C27 1.411(9) . ?
C30 N30 1.115(7) . ?
C30 C31 1.416(8) . ?
B1 F2 1.328(7) . ?
B1 F1 1.346(7) . ?
B1 F3 1.372(7) . ?
B1 F4 1.387(7) . ?
B1B F2B 1.344(15) . ?
B1B F1B 1.344(14) . ?
B1B F4B 1.354(15) . ?
B1B F3B 1.357(14) . ?
